data_7103051
loop_
_publ_author_name
'Han, Ying-Feng'
'Lin, Yue-Jian'
'Jia, Wei-Guo'
'Wang, Guo-Liang'
'Jin, Guo-Xin'

_publ_section_title
;
 Template-controlled topochemical photodimerization based on
 "organometallic macrocycles" through single-crystal to single-crystal
 transformation.
;
_journal_issue 15
_journal_name_full 'Chemical communications (Cambridge, England)'
_journal_page_first 1807
_journal_page_last 1809
_journal_paper_doi 10.1039/b717554j
_journal_year 2008
_chemical_formula_sum 'C74 H84 Cl2 F12 Ir4 N4 O20 S4'
_chemical_formula_weight 2545.39
_chemical_name_systematic
;
?
;
_space_group_IT_number 14
_symmetry_cell_setting monoclinic
_symmetry_space_group_name_Hall '-P 2ybc'
_symmetry_space_group_name_H-M 'P 1 21/c 1'
_atom_sites_solution_hydrogens geom
_atom_sites_solution_primary direct
_atom_sites_solution_secondary difmap
_audit_creation_method SHELXL-97
_cell_angle_alpha 90.00
_cell_angle_beta 103.230(4)
_cell_angle_gamma 90.00
_cell_formula_units_Z 2
_cell_length_a 12.607(3)
_cell_length_b 14.302(3)
_cell_length_c 24.551(6)
_cell_measurement_reflns_used 878
_cell_measurement_temperature 293(2)
_cell_measurement_theta_max 20.674
_cell_measurement_theta_min 2.529
_cell_volume 4309.5(19)
_computing_cell_refinement 'Bruker SMART'
_computing_data_collection 'Bruker SMART'
_computing_data_reduction 'Bruker SHELXTL'
_computing_molecular_graphics 'Bruker SHELXTL'
_computing_publication_material 'Bruker SHELXTL'
_computing_structure_refinement 'SHELXL-97 (Sheldrick, 1997)'
_computing_structure_solution 'SHELXS-97 (Sheldrick, 1990)'
_diffrn_ambient_temperature 293(2)
_diffrn_measured_fraction_theta_full 0.997
_diffrn_measured_fraction_theta_max 0.997
_diffrn_measurement_device_type 'CCD area detector'
_diffrn_measurement_method 'phi and omega scans'
_diffrn_radiation_monochromator graphite
_diffrn_radiation_source 'fine-focus sealed tube'
_diffrn_radiation_type MoK\a
_diffrn_radiation_wavelength 0.71073
_diffrn_reflns_av_R_equivalents 0.0755
_diffrn_reflns_av_sigmaI/netI 0.0979
_diffrn_reflns_limit_h_max 14
_diffrn_reflns_limit_h_min -14
_diffrn_reflns_limit_k_max 12
_diffrn_reflns_limit_k_min -17
_diffrn_reflns_limit_l_max 29
_diffrn_reflns_limit_l_min -25
_diffrn_reflns_number 17921
_diffrn_reflns_theta_full 25.01
_diffrn_reflns_theta_max 25.01
_diffrn_reflns_theta_min 1.66
_diffrn_standards_decay_% 6.74
_exptl_absorpt_coefficient_mu 6.411
_exptl_absorpt_correction_T_max 0.7399
_exptl_absorpt_correction_T_min 0.5665
_exptl_absorpt_correction_type multi-scan
_exptl_absorpt_process_details sadabs
_exptl_crystal_colour yellow
_exptl_crystal_density_diffrn 1.962
_exptl_crystal_density_method 'not measured'
_exptl_crystal_description prism
_exptl_crystal_F_000 2460
_exptl_crystal_size_max 0.10
_exptl_crystal_size_mid 0.08
_exptl_crystal_size_min 0.05
_refine_diff_density_max 1.086
_refine_diff_density_min -0.787
_refine_diff_density_rms 0.160
_refine_ls_extinction_method none
_refine_ls_goodness_of_fit_ref 0.977
_refine_ls_hydrogen_treatment constr
_refine_ls_matrix_type full
_refine_ls_number_parameters 570
_refine_ls_number_reflns 7573
_refine_ls_number_restraints 8
_refine_ls_restrained_S_all 0.977
_refine_ls_R_factor_all 0.1017
_refine_ls_R_factor_gt 0.0513
_refine_ls_shift/su_max 0.004
_refine_ls_shift/su_mean 0.000
_refine_ls_structure_factor_coef Fsqd
_refine_ls_weighting_details 'calc w=1/[\s^2^(Fo^2^)+(0.0481P)^2^+0.0000P] where P=(Fo^2^+2Fc^2^)/3'
_refine_ls_weighting_scheme calc
_refine_ls_wR_factor_gt 0.0996
_refine_ls_wR_factor_ref 0.1168
_reflns_number_gt 4699
_reflns_number_total 7573
_reflns_threshold_expression >2sigma(I)
_cod_data_source_file b717554j.txt
_cod_data_source_block g:\data\jgx\hyf\70623c\work\f70623c
_cod_depositor_comments
;
The following automatic conversions were performed:
'_symmetry_cell_setting' value 'Monoclinic' changed to 'monoclinic'
according to '/home/saulius/struct/CIF-dictionaries/cif_core.dic'
dictionary named 'cif_core.dic' version 2.4.1 from 2010-06-29.

Automatic conversion script
Id: cif_fix_enum 1527 2010-12-29 10:47:43Z saulius 
;
_cod_original_sg_symbol_H-M P2(1)/c
_cod_database_code 7103051

loop_
_symmetry_equiv_pos_as_xyz
'x, y, z'
'-x, y+1/2, -z+1/2'
'-x, -y, -z'
'x, -y-1/2, z-1/2'

loop_
_atom_site_label
_atom_site_type_symbol
_atom_site_fract_x
_atom_site_fract_y
_atom_site_fract_z
_atom_site_U_iso_or_equiv
_atom_site_adp_type
_atom_site_occupancy
_atom_site_symmetry_multiplicity
_atom_site_calc_flag
_atom_site_refinement_flags
_atom_site_disorder_assembly
_atom_site_disorder_group
Ir1 Ir 0.36003(4) 0.41143(3) 0.207194(17) 0.04143(14) Uani 1 1 d . . .
Ir2 Ir 0.08618(4) 0.22962(3) 0.321177(19) 0.04708(15) Uani 1 1 d . . .
F1 F 0.0124(14) 0.0599(14) 0.0714(7) 0.229(9) Uani 1 1 d . . .
F2 F 0.1481(16) -0.0122(10) 0.0533(6) 0.208(8) Uani 1 1 d . . .
F3 F 0.1332(13) 0.1331(9) 0.0430(4) 0.174(6) Uani 1 1 d . . .
F4 F 0.1053(19) 0.705(2) 0.9605(9) 0.297(13) Uani 1 1 d . . .
F5 F 0.193(3) 0.664(2) 0.9022(10) 0.43(2) Uani 1 1 d . . .
F6 F 0.185(3) 0.797(2) 0.9188(11) 0.379(17) Uani 1 1 d . . .
N1 N 0.4123(8) 0.4546(7) 0.2915(3) 0.052(2) Uani 1 1 d . A .
N2 N 0.1889(8) 0.3131(7) 0.3818(4) 0.053(2) Uani 1 1 d . . .
O1 O 0.3415(6) 0.2778(5) 0.2459(3) 0.0457(18) Uani 1 1 d . A .
O2 O 0.1992(6) 0.4198(5) 0.2231(3) 0.0489(19) Uani 1 1 d . A .
O3 O 0.2322(6) 0.2074(5) 0.2924(3) 0.0462(19) Uani 1 1 d . A .
O4 O 0.0902(6) 0.3479(5) 0.2675(3) 0.0501(19) Uani 1 1 d . . .
O5 O 0.1512(17) 0.0019(8) 0.1702(6) 0.193(8) Uani 1 1 d . . .
O6 O 0.2961(14) 0.0761(13) 0.1418(8) 0.208(8) Uani 1 1 d . . .
O7 O 0.1508(10) 0.1716(9) 0.1596(5) 0.118(4) Uani 1 1 d . . .
O8 O 0.309(2) 0.6344(19) 1.0145(11) 0.327(15) Uani 1 1 d . . .
O9 O 0.3928(16) 0.7387(12) 0.9628(8) 0.214(8) Uani 1 1 d . . .
O10 O 0.308(2) 0.7928(18) 1.0298(9) 0.295(14) Uani 1 1 d . . .
S1 S 0.1885(5) 0.0792(4) 0.1466(2) 0.1144(16) Uani 1 1 d . . .
S2 S 0.3114(5) 0.7254(5) 0.9906(3) 0.132(2) Uani 1 1 d . . .
C1 C 0.5011(17) 0.5470(12) 0.4599(6) 0.110(6) Uani 1 1 d . . .
H1 H 0.4985 0.6153 0.4623 0.132 Uiso 1 1 calc R . .
C2 C 0.4072(16) 0.4907(13) 0.4994(8) 0.124(7) Uani 1 1 d . . .
H2 H 0.3684 0.5378 0.5164 0.148 Uiso 1 1 calc R . .
C3 C 0.3678(11) 0.5296(9) 0.3104(5) 0.061(3) Uani 1 1 d . . .
H3 H 0.3125 0.5611 0.2856 0.074 Uiso 1 1 calc R A .
C4 C 0.3983(12) 0.5612(9) 0.3623(5) 0.066(4) Uani 1 1 d . A .
H4 H 0.3658 0.6143 0.3731 0.080 Uiso 1 1 calc R . .
C5 C 0.4788(12) 0.5146(9) 0.4003(5) 0.064(4) Uani 1 1 d . . .
C6 C 0.5273(11) 0.4371(9) 0.3824(5) 0.070(4) Uani 1 1 d . A .
H6 H 0.5820 0.4046 0.4069 0.083 Uiso 1 1 calc R . .
C7 C 0.4924(10) 0.4090(8) 0.3270(5) 0.058(3) Uani 1 1 d . . .
H7 H 0.5252 0.3578 0.3143 0.069 Uiso 1 1 calc R A .
C8 C 0.1599(12) 0.3999(9) 0.3948(5) 0.068(4) Uani 1 1 d . . .
H8 H 0.0933 0.4246 0.3759 0.081 Uiso 1 1 calc R . .
C9 C 0.2265(13) 0.4515(10) 0.4348(5) 0.072(4) Uani 1 1 d . . .
H9 H 0.2026 0.5100 0.4435 0.086 Uiso 1 1 calc R . .
C10 C 0.3270(13) 0.4216(10) 0.4631(5) 0.071(4) Uani 1 1 d . . .
C11 C 0.3556(11) 0.3334(10) 0.4511(5) 0.067(4) Uani 1 1 d . . .
H11 H 0.4215 0.3078 0.4701 0.080 Uiso 1 1 calc R . .
C12 C 0.2833(12) 0.2812(10) 0.4090(5) 0.070(4) Uani 1 1 d . . .
H12 H 0.3041 0.2216 0.4005 0.085 Uiso 1 1 calc R . .
C13 C 0.2566(9) 0.2737(8) 0.2636(4) 0.042(3) Uani 1 1 d . . .
C14 C 0.1762(9) 0.3523(7) 0.2497(4) 0.042(3) Uani 1 1 d . A .
C15 C 0.3492(10) 0.3858(7) 0.1195(3) 0.035(5) Uani 0.55 1 d PG A 1
C16 C 0.3213(7) 0.4802(9) 0.1260(3) 0.047(7) Uani 0.55 1 d PG A 1
C17 C 0.4118(11) 0.5243(6) 0.1613(4) 0.059(7) Uani 0.55 1 d PG A 1
C18 C 0.4956(7) 0.4571(10) 0.1766(3) 0.065(8) Uiso 0.55 1 d PG A 1
C19 C 0.4569(10) 0.3715(7) 0.1507(4) 0.068(9) Uani 0.55 1 d PG A 1
C20 C 0.2770(19) 0.3134(13) 0.0852(5) 0.123(16) Uani 0.55 1 d PG A 1
H20A H 0.2050 0.3180 0.0918 0.185 Uiso 0.55 1 calc PR A 1
H20B H 0.3059 0.2522 0.0958 0.185 Uiso 0.55 1 calc PR A 1
H20C H 0.2739 0.3236 0.0463 0.185 Uiso 0.55 1 calc PR A 1
C21 C 0.2143(11) 0.5257(17) 0.1000(6) 0.114(16) Uani 0.55 1 d PG A 1
H21A H 0.1993 0.5741 0.1243 0.171 Uiso 0.55 1 calc PR A 1
H21B H 0.1574 0.4798 0.0945 0.171 Uiso 0.55 1 calc PR A 1
H21C H 0.2179 0.5524 0.0646 0.171 Uiso 0.55 1 calc PR A 1
C22 C 0.418(2) 0.6248(8) 0.1795(7) 0.18(3) Uani 0.55 1 d PG A 1
H22A H 0.3599 0.6594 0.1558 0.276 Uiso 0.55 1 calc PR A 1
H22B H 0.4867 0.6507 0.1767 0.276 Uiso 0.55 1 calc PR A 1
H22C H 0.4109 0.6287 0.2176 0.276 Uiso 0.55 1 calc PR A 1
C23 C 0.6063(10) 0.474(2) 0.2138(5) 0.15(2) Uani 0.55 1 d PG A 1
H23A H 0.6447 0.4154 0.2211 0.228 Uiso 0.55 1 calc PR A 1
H23B H 0.5985 0.5006 0.2485 0.228 Uiso 0.55 1 calc PR A 1
H23C H 0.6466 0.5158 0.1957 0.228 Uiso 0.55 1 calc PR A 1
C24 C 0.5193(19) 0.2813(12) 0.1556(8) 0.126(18) Uani 0.55 1 d PG A 1
H24A H 0.5880 0.2916 0.1460 0.188 Uiso 0.55 1 calc PR A 1
H24B H 0.4781 0.2359 0.1306 0.188 Uiso 0.55 1 calc PR A 1
H24C H 0.5317 0.2586 0.1933 0.188 Uiso 0.55 1 calc PR A 1
C15' C 0.3155(7) 0.4476(9) 0.1222(3) 0.081(14) Uani 0.45 1 d PG A 2
C16' C 0.3732(11) 0.5224(6) 0.1524(4) 0.079(12) Uiso 0.45 1 d PG A 2
C17' C 0.4785(9) 0.4906(9) 0.1778(3) 0.062(9) Uiso 0.45 1 d PG A 2
C18' C 0.4859(8) 0.3961(9) 0.1632(4) 0.065(11) Uani 0.45 1 d PG A 2
C19' C 0.3851(11) 0.3695(6) 0.1288(4) 0.087(16) Uiso 0.45 1 d PG A 2
C20' C 0.2003(9) 0.4506(18) 0.0888(5) 0.19(4) Uani 0.45 1 d PG A 2
H20D H 0.1864 0.5099 0.0703 0.288 Uiso 0.45 1 calc PR A 2
H20E H 0.1516 0.4422 0.1133 0.288 Uiso 0.45 1 calc PR A 2
H20F H 0.1890 0.4015 0.0614 0.288 Uiso 0.45 1 calc PR A 2
C21' C 0.330(2) 0.6189(9) 0.1569(8) 0.20(4) Uani 0.45 1 d PG A 2
H21D H 0.3454 0.6572 0.1274 0.300 Uiso 0.45 1 calc PR A 2
H21E H 0.3647 0.6453 0.1925 0.300 Uiso 0.45 1 calc PR A 2
H21F H 0.2529 0.6161 0.1536 0.300 Uiso 0.45 1 calc PR A 2
C22' C 0.5671(16) 0.5472(17) 0.2139(5) 0.17(3) Uani 0.45 1 d PG A 2
H22D H 0.6099 0.5766 0.1910 0.248 Uiso 0.45 1 calc PR A 2
H22E H 0.6128 0.5072 0.2407 0.248 Uiso 0.45 1 calc PR A 2
H22F H 0.5355 0.5943 0.2331 0.248 Uiso 0.45 1 calc PR A 2
C23' C 0.5836(13) 0.3346(17) 0.1810(7) 0.14(3) Uani 0.45 1 d PG A 2
H23D H 0.6482 0.3724 0.1893 0.216 Uiso 0.45 1 calc PR A 2
H23E H 0.5874 0.2918 0.1514 0.216 Uiso 0.45 1 calc PR A 2
H23F H 0.5780 0.3002 0.2138 0.216 Uiso 0.45 1 calc PR A 2
C24' C 0.357(2) 0.2749(8) 0.1038(7) 0.24(5) Uani 0.45 1 d PG A 2
H24D H 0.3752 0.2719 0.0679 0.365 Uiso 0.45 1 calc PR A 2
H24E H 0.2803 0.2639 0.0992 0.365 Uiso 0.45 1 calc PR A 2
H24F H 0.3972 0.2281 0.1280 0.365 Uiso 0.45 1 calc PR A 2
C25 C -0.0395(10) 0.1397(9) 0.2763(5) 0.055(3) Uani 1 1 d . . .
C26 C 0.0325(10) 0.0893(8) 0.3215(5) 0.056(3) Uani 1 1 d . . .
C27 C 0.0286(11) 0.1328(9) 0.3736(5) 0.059(3) Uani 1 1 d . . .
C28 C -0.0451(10) 0.2100(9) 0.3614(6) 0.061(3) Uani 1 1 d . . .
C29 C -0.0860(10) 0.2121(8) 0.3025(6) 0.062(4) Uani 1 1 d . . .
C30 C -0.0631(11) 0.1133(10) 0.2160(5) 0.085(5) Uani 1 1 d . . .
H30A H -0.0863 0.1676 0.1934 0.128 Uiso 1 1 calc R . .
H30B H -0.1197 0.0670 0.2086 0.128 Uiso 1 1 calc R . .
H30C H 0.0016 0.0882 0.2071 0.128 Uiso 1 1 calc R . .
C31 C 0.0997(12) 0.0041(9) 0.3120(6) 0.087(5) Uani 1 1 d . . .
H31A H 0.1668 0.0029 0.3399 0.131 Uiso 1 1 calc R . .
H31B H 0.1152 0.0080 0.2755 0.131 Uiso 1 1 calc R . .
H31C H 0.0592 -0.0519 0.3145 0.131 Uiso 1 1 calc R . .
C32 C 0.0878(11) 0.0984(10) 0.4313(5) 0.089(5) Uani 1 1 d . . .
H32A H 0.1084 0.1510 0.4557 0.134 Uiso 1 1 calc R . .
H32B H 0.1519 0.0644 0.4283 0.134 Uiso 1 1 calc R . .
H32C H 0.0405 0.0582 0.4462 0.134 Uiso 1 1 calc R . .
C33 C -0.0769(13) 0.2722(10) 0.4040(7) 0.107(6) Uani 1 1 d . . .
H33A H -0.0616 0.3360 0.3965 0.160 Uiso 1 1 calc R . .
H33B H -0.0362 0.2551 0.4407 0.160 Uiso 1 1 calc R . .
H33C H -0.1534 0.2653 0.4022 0.160 Uiso 1 1 calc R . .
C34 C -0.1641(10) 0.2827(10) 0.2722(7) 0.096(5) Uani 1 1 d . . .
H34A H -0.1448 0.2989 0.2377 0.144 Uiso 1 1 calc R . .
H34B H -0.1614 0.3376 0.2950 0.144 Uiso 1 1 calc R . .
H34C H -0.2365 0.2573 0.2643 0.144 Uiso 1 1 calc R . .
C35 C 0.114(3) 0.0703(19) 0.0761(9) 0.144(10) Uani 1 1 d . . .
C36 C 0.196(4) 0.711(3) 0.946(2) 0.223(15) Uani 1 1 d U . .
C37 C 0.462(3) 0.041(2) 0.4951(6) 0.40(3) Uani 1 1 d D . .
H37A H 0.5020 0.0971 0.5084 0.476 Uiso 1 1 calc R . .
H37B H 0.4070 0.0318 0.5167 0.476 Uiso 1 1 calc R . .
Cl1 Cl 0.3989(6) 0.0542(5) 0.4263(3) 0.191(3) Uani 1 1 d D . .

loop_
_atom_site_aniso_label
_atom_site_aniso_U_11
_atom_site_aniso_U_22
_atom_site_aniso_U_33
_atom_site_aniso_U_23
_atom_site_aniso_U_13
_atom_site_aniso_U_12
Ir1 0.0430(3) 0.0457(3) 0.0356(2) -0.0016(2) 0.00891(18) -0.0017(2)
Ir2 0.0461(3) 0.0470(3) 0.0473(3) -0.0014(2) 0.0087(2) -0.0133(2)
F1 0.167(14) 0.30(2) 0.196(15) -0.020(14) -0.006(12) -0.118(16)
F2 0.35(3) 0.156(12) 0.145(11) -0.037(10) 0.121(13) -0.067(13)
F3 0.264(17) 0.168(11) 0.088(8) 0.021(8) 0.034(9) -0.052(11)
F4 0.21(2) 0.43(3) 0.27(2) -0.06(2) 0.106(18) -0.12(2)
F5 0.70(6) 0.37(3) 0.23(2) -0.19(2) 0.15(3) -0.23(4)
F6 0.47(5) 0.32(3) 0.27(3) 0.04(3) -0.06(3) 0.01(3)
N1 0.064(7) 0.062(6) 0.030(5) -0.007(5) 0.011(5) -0.019(5)
N2 0.045(6) 0.062(7) 0.048(6) -0.009(5) 0.005(5) -0.018(5)
O1 0.045(5) 0.042(4) 0.052(5) 0.006(4) 0.014(4) -0.005(4)
O2 0.052(5) 0.042(5) 0.054(5) 0.005(4) 0.017(4) -0.003(4)
O3 0.047(5) 0.036(4) 0.055(5) -0.003(4) 0.011(4) -0.004(3)
O4 0.047(5) 0.048(5) 0.059(5) 0.005(4) 0.018(4) -0.002(4)
O5 0.38(3) 0.069(9) 0.152(13) 0.017(9) 0.103(15) -0.025(11)
O6 0.131(14) 0.26(2) 0.25(2) -0.017(15) 0.069(13) 0.082(14)
O7 0.131(11) 0.121(10) 0.114(9) -0.022(8) 0.054(8) -0.015(8)
O8 0.38(4) 0.30(3) 0.31(3) 0.16(3) 0.09(3) -0.05(3)
O9 0.221(19) 0.236(19) 0.226(19) -0.031(15) 0.136(17) -0.093(16)
O10 0.40(3) 0.31(3) 0.21(2) -0.17(2) 0.14(2) -0.14(2)
S1 0.129(5) 0.121(5) 0.092(3) 0.005(3) 0.023(3) 0.020(4)
S2 0.117(5) 0.151(5) 0.139(5) 0.018(5) 0.054(4) -0.014(4)
C1 0.143(17) 0.090(12) 0.077(11) -0.013(10) -0.014(12) 0.007(12)
C2 0.130(17) 0.117(15) 0.101(14) -0.035(12) -0.023(14) 0.002(13)
C3 0.068(9) 0.064(9) 0.051(8) -0.015(7) 0.012(7) -0.008(7)
C4 0.087(10) 0.061(9) 0.055(8) -0.019(7) 0.022(8) -0.019(8)
C5 0.082(10) 0.060(9) 0.048(8) -0.021(7) 0.010(7) -0.034(8)
C6 0.080(10) 0.069(10) 0.048(8) 0.009(7) -0.009(7) -0.026(8)
C7 0.059(8) 0.061(8) 0.051(7) 0.007(7) 0.007(6) 0.004(7)
C8 0.083(10) 0.067(9) 0.054(8) -0.007(7) 0.020(7) -0.018(8)
C9 0.101(12) 0.064(9) 0.054(8) -0.020(7) 0.024(8) -0.015(9)
C10 0.087(11) 0.071(10) 0.050(8) -0.005(7) 0.006(7) -0.005(9)
C11 0.065(9) 0.087(10) 0.041(7) 0.012(7) -0.003(7) 0.000(8)
C12 0.076(10) 0.076(10) 0.056(8) -0.001(7) 0.008(7) -0.020(8)
C13 0.055(7) 0.041(7) 0.028(6) -0.005(5) 0.008(5) -0.014(6)
C14 0.046(7) 0.039(7) 0.042(6) 0.003(5) 0.012(6) -0.005(6)
C15 0.052(14) 0.036(13) 0.015(10) -0.007(9) 0.005(9) -0.008(11)
C16 0.033(16) 0.064(15) 0.043(18) 0.031(11) 0.009(13) -0.011(11)
C17 0.11(2) 0.026(13) 0.064(15) 0.013(11) 0.070(15) -0.006(13)
C19 0.11(3) 0.073(18) 0.046(15) 0.020(15) 0.061(18) 0.029(19)
C20 0.20(4) 0.12(3) 0.048(17) -0.019(19) 0.02(2) -0.07(3)
C21 0.07(2) 0.17(4) 0.12(3) 0.07(2) 0.05(2) 0.07(2)
C22 0.39(8) 0.08(3) 0.13(4) -0.03(2) 0.15(5) -0.11(4)
C23 0.07(2) 0.32(7) 0.05(2) 0.02(3) -0.010(16) -0.07(3)
C24 0.15(4) 0.09(3) 0.16(4) 0.02(2) 0.11(3) 0.07(3)
C15' 0.09(4) 0.12(4) 0.03(2) 0.00(2) 0.01(2) 0.01(3)
C18' 0.038(15) 0.10(3) 0.07(2) 0.04(2) 0.027(15) 0.052(18)
C20' 0.05(2) 0.43(11) 0.09(3) 0.10(5) -0.02(2) -0.04(4)
C21' 0.45(11) 0.06(3) 0.10(3) 0.02(3) 0.09(5) 0.13(5)
C22' 0.23(7) 0.20(6) 0.06(3) -0.03(3) 0.02(3) -0.17(5)
C23' 0.15(5) 0.17(5) 0.14(4) 0.08(4) 0.09(4) 0.11(4)
C24' 0.36(11) 0.19(6) 0.29(9) -0.15(6) 0.29(9) -0.17(7)
C25 0.051(7) 0.062(8) 0.044(7) 0.003(6) -0.003(6) -0.023(6)
C26 0.052(7) 0.040(7) 0.076(9) 0.004(7) 0.015(6) -0.027(6)
C27 0.072(9) 0.071(9) 0.037(7) 0.002(6) 0.021(6) -0.037(8)
C28 0.053(8) 0.054(9) 0.080(10) 0.002(7) 0.023(7) -0.014(7)
C29 0.044(7) 0.045(8) 0.096(11) 0.009(8) 0.015(7) -0.013(6)
C30 0.071(10) 0.118(13) 0.060(9) -0.010(9) 0.000(7) -0.025(9)
C31 0.084(11) 0.070(10) 0.107(12) -0.007(9) 0.021(9) -0.010(8)
C32 0.073(10) 0.128(14) 0.061(9) 0.034(9) 0.001(7) -0.026(9)
C33 0.119(14) 0.096(12) 0.133(14) -0.050(11) 0.089(12) -0.035(10)
C34 0.044(8) 0.091(11) 0.151(15) 0.038(11) 0.017(9) 0.002(8)
C35 0.20(3) 0.14(2) 0.096(16) -0.031(15) 0.063(18) -0.09(2)
C36 0.228(18) 0.218(17) 0.221(18) -0.003(10) 0.047(10) -0.003(10)
C37 0.30(6) 0.55(8) 0.24(3) 0.24(4) -0.14(3) -0.11(5)
Cl1 0.212(8) 0.200(7) 0.154(6) 0.007(5) 0.027(5) 0.050(6)

loop_
_atom_type_symbol
_atom_type_description
_atom_type_scat_dispersion_real
_atom_type_scat_dispersion_imag
_atom_type_scat_source
C C 0.0033 0.0016 'International Tables Vol C Tables 4.2.6.8 and 6.1.1.4'
H H 0.0000 0.0000 'International Tables Vol C Tables 4.2.6.8 and 6.1.1.4'
N N 0.0061 0.0033 'International Tables Vol C Tables 4.2.6.8 and 6.1.1.4'
O O 0.0106 0.0060 'International Tables Vol C Tables 4.2.6.8 and 6.1.1.4'
F F 0.0171 0.0103 'International Tables Vol C Tables 4.2.6.8 and 6.1.1.4'
S S 0.1246 0.1234 'International Tables Vol C Tables 4.2.6.8 and 6.1.1.4'
Ir Ir -1.4442 7.9887 'International Tables Vol C Tables 4.2.6.8 and 6.1.1.4'
Cl Cl 0.1484 0.1585 'International Tables Vol C Tables 4.2.6.8 and 6.1.1.4'

loop_
_geom_angle_atom_site_label_1
_geom_angle_atom_site_label_2
_geom_angle_atom_site_label_3
_geom_angle
_geom_angle_site_symmetry_1
_geom_angle_site_symmetry_3
_geom_angle_publ_flag
C15' Ir1 C19' 39.08(13) . . ?
C15' Ir1 C16' 39.04(14) . . ?
C19' Ir1 C16' 65.30(19) . . ?
C15' Ir1 N1 148.6(4) . . ?
C19' Ir1 N1 153.9(5) . . ?
C16' Ir1 N1 110.6(4) . . ?
C15' Ir1 C18 68.0(2) . . ?
C19' Ir1 C18 57.53(18) . . ?
C16' Ir1 C18 49.89(16) . . ?
N1 Ir1 C18 99.2(3) . . ?
C15' Ir1 C19 58.67(18) . . ?
C19' Ir1 C19 25.71(9) . . ?
C16' Ir1 C19 69.2(2) . . ?
N1 Ir1 C19 128.3(5) . . ?
C18 Ir1 C19 38.90(14) . . ?
C15' Ir1 C18' 65.20(19) . . ?
C19' Ir1 C18' 38.82(14) . . ?
C16' Ir1 C18' 64.98(19) . . ?
N1 Ir1 C18' 115.2(4) . . ?
C18 Ir1 C18' 25.35(9) . . ?
C19 Ir1 C18' 14.78(6) . . ?
C15' Ir1 C17' 65.16(19) . . ?
C19' Ir1 C17' 65.01(19) . . ?
C16' Ir1 C17' 38.75(13) . . ?
N1 Ir1 C17' 95.3(3) . . ?
C18 Ir1 C17' 14.27(5) . . ?
C19 Ir1 C17' 50.82(17) . . ?
C18' Ir1 C17' 38.62(13) . . ?
C15' Ir1 C17 48.64(16) . . ?
C19' Ir1 C17 66.98(19) . . ?
C16' Ir1 C17 13.0 . . ?
N1 Ir1 C17 103.2(3) . . ?
C18 Ir1 C17 38.62(13) . . ?
C19 Ir1 C17 64.64(19) . . ?
C18' Ir1 C17 57.36(18) . . ?
C17' Ir1 C17 26.27(9) . . ?
C15' Ir1 O2 96.8(3) . . ?
C19' Ir1 O2 121.7(4) . . ?
C16' Ir1 O2 106.7(4) . . ?
N1 Ir1 O2 84.4(3) . . ?
C18 Ir1 O2 156.2(4) . . ?
C19 Ir1 O2 147.0(4) . . ?
C18' Ir1 O2 160.2(4) . . ?
C17' Ir1 O2 142.6(5) . . ?
C17 Ir1 O2 117.6(4) . . ?
C15' Ir1 C15 26.83(10) . . ?
C19' Ir1 C15 13.8 . . ?
C16' Ir1 C15 59.21(18) . . ?
N1 Ir1 C15 163.8(3) . . ?
C18 Ir1 C15 64.61(19) . . ?
C19 Ir1 C15 38.53(13) . . ?
C18' Ir1 C15 50.14(16) . . ?
C17' Ir1 C15 68.92(19) . . ?
C17 Ir1 C15 64.08(19) . . ?
O2 Ir1 C15 110.1(4) . . ?
C15' Ir1 O1 128.4(4) . . ?
C19' Ir1 O1 101.7(3) . . ?
C16' Ir1 O1 166.6(3) . . ?
N1 Ir1 O1 82.5(3) . . ?
C18 Ir1 O1 127.0(4) . . ?
C19 Ir1 O1 100.6(3) . . ?
C18' Ir1 O1 107.4(4) . . ?
C17' Ir1 O1 140.4(5) . . ?
C17 Ir1 O1 164.8(4) . . ?
O2 Ir1 O1 76.7(3) . . ?
C15 Ir1 O1 107.4(3) . . ?
N2 Ir2 C26 132.8(4) . . ?
N2 Ir2 C27 100.5(4) . . ?
C26 Ir2 C27 39.4(4) . . ?
N2 Ir2 C29 130.6(5) . . ?
C26 Ir2 C29 65.1(5) . . ?
C27 Ir2 C29 65.2(5) . . ?
N2 Ir2 C28 99.5(4) . . ?
C26 Ir2 C28 65.8(5) . . ?
C27 Ir2 C28 39.2(5) . . ?
C29 Ir2 C28 38.9(5) . . ?
N2 Ir2 C25 165.4(4) . . ?
C26 Ir2 C25 39.9(4) . . ?
C27 Ir2 C25 66.7(4) . . ?
C29 Ir2 C25 38.7(5) . . ?
C28 Ir2 C25 66.2(5) . . ?
N2 Ir2 O3 83.2(3) . . ?
C26 Ir2 O3 99.2(4) . . ?
C27 Ir2 O3 122.8(4) . . ?
C29 Ir2 O3 145.4(4) . . ?
C28 Ir2 O3 162.0(4) . . ?
C25 Ir2 O3 109.4(4) . . ?
N2 Ir2 O4 83.7(3) . . ?
C26 Ir2 O4 143.1(4) . . ?
C27 Ir2 O4 160.2(4) . . ?
C29 Ir2 O4 97.3(4) . . ?
C28 Ir2 O4 121.1(4) . . ?
C25 Ir2 O4 106.0(4) . . ?
O3 Ir2 O4 76.8(3) . . ?
C3 N1 C7 118.4(10) . . ?
C3 N1 Ir1 120.7(8) . . ?
C7 N1 Ir1 120.9(8) . . ?
C12 N2 C8 117.6(11) . . ?
C12 N2 Ir2 120.3(9) . . ?
C8 N2 Ir2 122.1(9) . . ?
C13 O1 Ir1 112.4(7) . . ?
C14 O2 Ir1 113.3(7) . . ?
C13 O3 Ir2 114.3(7) . . ?
C14 O4 Ir2 113.2(7) . . ?
O5 S1 O6 116.3(12) . . ?
O5 S1 O7 118.2(9) . . ?
O6 S1 O7 114.8(10) . . ?
O5 S1 C35 101.3(11) . . ?
O6 S1 C35 103.0(13) . . ?
O7 S1 C35 98.8(11) . . ?
O9 S2 O10 113.4(13) . . ?
O9 S2 O8 115.0(16) . . ?
O10 S2 O8 110.2(16) . . ?
O9 S2 C36 110(2) . . ?
O10 S2 C36 113(2) . . ?
O8 S2 C36 93(2) . . ?
C2 C1 C5 120.0(16) 3_666 . ?
C2 C1 C2 89.0(15) 3_666 . ?
C5 C1 C2 111.9(13) . . ?
C1 C2 C10 118.2(16) 3_666 . ?
C1 C2 C1 91.0(15) 3_666 . ?
C10 C2 C1 112.6(13) . . ?
C4 C3 N1 123.6(13) . . ?
C3 C4 C5 119.5(13) . . ?
C4 C5 C6 118.7(11) . . ?
C4 C5 C1 117.1(13) . . ?
C6 C5 C1 124.0(14) . . ?
C5 C6 C7 118.6(12) . . ?
N1 C7 C6 121.2(12) . . ?
N2 C8 C9 121.0(13) . . ?
C8 C9 C10 123.1(14) . . ?
C11 C10 C9 116.1(13) . . ?
C11 C10 C2 123.1(14) . . ?
C9 C10 C2 120.1(14) . . ?
C10 C11 C12 119.0(13) . . ?
N2 C12 C11 123.1(13) . . ?
O1 C13 O3 124.7(11) . . ?
O1 C13 C14 118.5(10) . . ?
O3 C13 C14 116.8(10) . . ?
O2 C14 O4 123.1(10) . . ?
O2 C14 C13 118.5(10) . . ?
O4 C14 C13 118.4(10) . . ?
C19 C15 C16 108.0 . . ?
C19 C15 C20 126.0 . . ?
C16 C15 C20 126.0 . . ?
C19 C15 Ir1 69.4(3) . . ?
C16 C15 Ir1 71.6(3) . . ?
C20 C15 Ir1 124.5(2) . . ?
C15 C16 C17 108.0 . . ?
C15 C16 C21 126.0 . . ?
C17 C16 C21 126.0 . . ?
C15 C16 Ir1 70.3(3) . . ?
C17 C16 Ir1 70.1(3) . . ?
C21 C16 Ir1 125.2(2) . . ?
C18 C17 C16 108.0 . . ?
C18 C17 C22 126.0 . . ?
C16 C17 C22 126.0 . . ?
C18 C17 Ir1 69.5(3) . . ?
C16 C17 Ir1 71.8(3) . . ?
C22 C17 Ir1 124.3(2) . . ?
C17 C18 C19 108.0 . . ?
C17 C18 C23 126.0 . . ?
C19 C18 C23 126.0 . . ?
C17 C18 Ir1 71.9(3) . . ?
C19 C18 Ir1 70.7(3) . . ?
C23 C18 Ir1 123.1(2) . . ?
C15 C19 C18 108.0 . . ?
C15 C19 C24 126.0 . . ?
C18 C19 C24 126.0 . . ?
C15 C19 Ir1 72.0(3) . . ?
C18 C19 Ir1 70.4(3) . . ?
C24 C19 Ir1 123.2(2) . . ?
C19' C15' C16' 108.0 . . ?
C19' C15' C20' 126.0 . . ?
C16' C15' C20' 126.0 . . ?
C19' C15' Ir1 70.8(3) . . ?
C16' C15' Ir1 71.0(3) . . ?
C20' C15' Ir1 123.9(3) . . ?
C15' C16' C17' 108.0 . . ?
C15' C16' C21' 126.0 . . ?
C17' C16' C21' 126.0 . . ?
C15' C16' Ir1 70.0(3) . . ?
C17' C16' Ir1 71.3(3) . . ?
C21' C16' Ir1 124.4(3) . . ?
C18' C17' C16' 108.0 . . ?
C18' C17' C22' 126.0 . . ?
C16' C17' C22' 126.0 . . ?
C18' C17' Ir1 70.6(3) . . ?
C16' C17' Ir1 70.0(3) . . ?
C22' C17' Ir1 125.0(2) . . ?
C17' C18' C19' 108.0 . . ?
C17' C18' C23' 126.0 . . ?
C19' C18' C23' 126.0 . . ?
C17' C18' Ir1 70.8(3) . . ?
C19' C18' Ir1 69.9(3) . . ?
C23' C18' Ir1 124.9(3) . . ?
C15' C19' C18' 108.0 . . ?
C15' C19' C24' 126.0 . . ?
C18' C19' C24' 126.0 . . ?
C15' C19' Ir1 70.1(3) . . ?
C18' C19' Ir1 71.3(3) . . ?
C24' C19' Ir1 124.2(2) . . ?
C29 C25 C26 105.5(11) . . ?
C29 C25 C30 128.9(12) . . ?
C26 C25 C30 125.5(12) . . ?
C29 C25 Ir2 70.2(7) . . ?
C26 C25 Ir2 69.2(6) . . ?
C30 C25 Ir2 128.3(9) . . ?
C27 C26 C25 108.8(11) . . ?
C27 C26 C31 127.9(12) . . ?
C25 C26 C31 123.3(12) . . ?
C27 C26 Ir2 70.6(6) . . ?
C25 C26 Ir2 70.8(6) . . ?
C31 C26 Ir2 124.4(8) . . ?
C28 C27 C26 107.6(11) . . ?
C28 C27 C32 126.9(13) . . ?
C26 C27 C32 125.4(13) . . ?
C28 C27 Ir2 70.5(7) . . ?
C26 C27 Ir2 70.0(6) . . ?
C32 C27 Ir2 127.6(8) . . ?
C29 C28 C27 107.2(11) . . ?
C29 C28 C33 127.3(14) . . ?
C27 C28 C33 125.3(13) . . ?
C29 C28 Ir2 70.4(7) . . ?
C27 C28 Ir2 70.3(7) . . ?
C33 C28 Ir2 127.3(9) . . ?
C25 C29 C28 110.9(11) . . ?
C25 C29 C34 124.4(14) . . ?
C28 C29 C34 124.7(14) . . ?
C25 C29 Ir2 71.1(7) . . ?
C28 C29 Ir2 70.7(7) . . ?
C34 C29 Ir2 123.6(8) . . ?
F1 C35 F3 111(3) . . ?
F1 C35 F2 105.1(19) . . ?
F3 C35 F2 102.4(19) . . ?
F1 C35 S1 113.3(18) . . ?
F3 C35 S1 115.8(16) . . ?
F2 C35 S1 108(2) . . ?
F4 C36 F5 110(4) . . ?
F4 C36 F6 102(4) . . ?
F5 C36 F6 94(4) . . ?
F4 C36 S2 124(4) . . ?
F5 C36 S2 119(4) . . ?
F6 C36 S2 101(4) . . ?
C37 C37 Cl1 112.6(12) 3_656 . ?

loop_
_geom_bond_atom_site_label_1
_geom_bond_atom_site_label_2
_geom_bond_distance
_geom_bond_site_symmetry_2
_geom_bond_publ_flag
Ir1 C15' 2.098(7) . ?
Ir1 C19' 2.107(7) . ?
Ir1 C16' 2.112(7) . ?
Ir1 N1 2.115(8) . ?
Ir1 C18 2.121(7) . ?
Ir1 C19 2.125(7) . ?
Ir1 C18' 2.126(7) . ?
Ir1 C17' 2.128(7) . ?
Ir1 C17 2.153(7) . ?
Ir1 O2 2.154(7) . ?
Ir1 C15 2.158(7) . ?
Ir1 O1 2.170(7) . ?
Ir2 N2 2.106(9) . ?
Ir2 C26 2.119(10) . ?
Ir2 C27 2.127(11) . ?
Ir2 C29 2.128(12) . ?
Ir2 C28 2.131(12) . ?
Ir2 C25 2.140(11) . ?
Ir2 O3 2.142(7) . ?
Ir2 O4 2.152(7) . ?
F1 C35 1.27(3) . ?
F2 C35 1.41(3) . ?
F3 C35 1.27(2) . ?
F4 C36 1.27(5) . ?
F5 C36 1.27(4) . ?
F6 C36 1.39(4) . ?
N1 C3 1.341(14) . ?
N1 C7 1.342(14) . ?
N2 C12 1.307(15) . ?
N2 C8 1.353(15) . ?
O1 C13 1.245(12) . ?
O2 C14 1.238(11) . ?
O3 C13 1.263(12) . ?
O4 C14 1.260(12) . ?
O5 S1 1.381(13) . ?
O6 S1 1.390(16) . ?
O7 S1 1.464(12) . ?
O8 S2 1.43(2) . ?
O9 S2 1.369(16) . ?
O10 S2 1.370(17) . ?
S1 C35 1.78(2) . ?
S2 C36 1.62(5) . ?
C1 C2 1.45(2) 3_666 ?
C1 C5 1.500(18) . ?
C1 C2 1.87(2) . ?
C2 C1 1.45(2) 3_666 ?
C2 C10 1.54(2) . ?
C3 C4 1.323(15) . ?
C4 C5 1.382(17) . ?
C5 C6 1.385(18) . ?
C6 C7 1.389(15) . ?
C8 C9 1.356(16) . ?
C9 C10 1.367(18) . ?
C10 C11 1.362(17) . ?
C11 C12 1.424(16) . ?
C13 C14 1.499(15) . ?
C15 C19 1.413(4) . ?
C15 C16 1.413(4) . ?
C15 C20 1.502(4) . ?
C16 C17 1.414(4) . ?
C16 C21 1.502(4) . ?
C17 C18 1.413(4) . ?
C17 C22 1.503(4) . ?
C18 C19 1.414(4) . ?
C18 C23 1.502(4) . ?
C19 C24 1.502(4) . ?
C15' C19' 1.407(4) . ?
C15' C16' 1.407(4) . ?
C15' C20' 1.495(4) . ?
C16' C17' 1.407(4) . ?
C16' C21' 1.495(4) . ?
C17' C18' 1.407(4) . ?
C17' C22' 1.496(4) . ?
C18' C19' 1.407(4) . ?
C18' C23' 1.496(4) . ?
C19' C24' 1.495(4) . ?
C25 C29 1.415(17) . ?
C25 C26 1.454(15) . ?
C25 C30 1.491(16) . ?
C26 C27 1.433(16) . ?
C26 C31 1.531(17) . ?
C27 C28 1.429(17) . ?
C27 C32 1.525(16) . ?
C28 C29 1.419(17) . ?
C28 C33 1.496(17) . ?
C29 C34 1.487(17) . ?
C37 C37 1.491(10) 3_656 ?
C37 Cl1 1.706(10) . ?
